data_2311872
loop_
_publ_author_name
'Wilk-Kozubek, Magdalena'
'Jarzembska, Katarzyna N.'
'Janczak, Jan'
'Videnova-Adrabinska, Veneta'

_publ_section_title
;
 Synthesis, structural characterization and computational studies of
 catena-poly[chlorido[\m<sub>3</sub>-(pyridin-1-ium-3-yl)phosphonato-\k<sup>3</sup>O:O':O'']zinc(II)].
;
_journal_coeditor_code LY3044
_journal_issue 'Pt 5'
_journal_name_full 'Acta crystallographica. Section C, Structural chemistry'
_journal_page_first 363
_journal_page_last 368
_journal_paper_doi 10.1107/S2053229617004478
_journal_volume 73
_journal_year 2017
_chemical_formula_iupac '[Zn (C5 H5 N O3 P) Cl]'
_chemical_formula_moiety 'C5 H5 Cl N O3 P Zn'
_chemical_formula_sum 'C5 H5 Cl N O3 P Zn'
_chemical_formula_weight 258.89
_chemical_name_systematic
<i>catena</i>-Poly[chlorido[\m~3~-(pyridin-1-ium-3-yl)phosphonato-\k^3^<i>O</i>:<i>O</i>':<i>O</i>'']zinc(II)]
_space_group_crystal_system monoclinic
_space_group_IT_number 15
_space_group_name_Hall '-C 2yc'
_space_group_name_H-M_alt 'C 1 2/c 1'
_atom_sites_solution_hydrogens mixed
_atom_sites_solution_primary direct
_atom_sites_solution_secondary difmap
_cell_angle_alpha 90
_cell_angle_beta 99.04(3)
_cell_angle_gamma 90
_cell_formula_units_Z 8
_cell_length_a 15.260(3)
_cell_length_b 11.750(2)
_cell_length_c 10.334(2)
_cell_measurement_reflns_used 1525
_cell_measurement_temperature 295(2)
_cell_measurement_theta_max 28.0
_cell_measurement_theta_min 3.11
_cell_volume 1829.9(6)
_computing_cell_refinement
;
CrysAlis RED (Rigaku Oxford Diffraction, 2015)
;
_computing_data_collection
;
CrysAlis CCD (Rigaku Oxford Diffraction, 2015)
;
_computing_data_reduction
;
CrysAlis RED (Rigaku Oxford Diffraction, 2015)
;
_computing_molecular_graphics
;
DIAMOND (Brandenburg & Putz, 2006)
;
_computing_publication_material
;
SHELXL2014 (Sheldrick, 2015)
;
_computing_structure_refinement
;
SHELXL2014 (Sheldrick, 2015)
;
_computing_structure_solution
;
SHELXT (Sheldrick, 2015)
;
_diffrn_ambient_temperature 295(2)
_diffrn_detector_area_resol_mean 10.6249
_diffrn_measured_fraction_theta_full 0.996
_diffrn_measured_fraction_theta_max 0.924
_diffrn_measurement_device_type 'Kuma KM-4-CCD'
_diffrn_measurement_method \w-scan
_diffrn_radiation_monochromator graphite
_diffrn_radiation_type MoK\a
_diffrn_radiation_wavelength 0.71073
_diffrn_reflns_av_R_equivalents 0.0478
_diffrn_reflns_limit_h_max 20
_diffrn_reflns_limit_h_min -20
_diffrn_reflns_limit_k_max 16
_diffrn_reflns_limit_k_min -15
_diffrn_reflns_limit_l_max 12
_diffrn_reflns_limit_l_min -14
_diffrn_reflns_number 11615
_diffrn_reflns_theta_full 28.000
_diffrn_reflns_theta_max 29.318
_diffrn_reflns_theta_min 3.109
_exptl_absorpt_coefficient_mu 3.115
_exptl_absorpt_correction_T_max 1.000000
_exptl_absorpt_correction_T_min 0.831822
_exptl_absorpt_correction_type multi-scan
_exptl_absorpt_process_details
;
CrysAlis PRO (Rigaku Oxford Diffraction, 2015)
;
_exptl_crystal_colour colourless
_exptl_crystal_density_diffrn 1.879
_exptl_crystal_density_meas 1.87
_exptl_crystal_density_method floatation
_exptl_crystal_description parallelepiped
_exptl_crystal_F_000 1024
_exptl_crystal_size_max 0.220
_exptl_crystal_size_mid 0.150
_exptl_crystal_size_min 0.120
_refine_diff_density_max 0.866
_refine_diff_density_min -0.450
_refine_ls_extinction_method none
_refine_ls_goodness_of_fit_ref 1.002
_refine_ls_hydrogen_treatment mixed
_refine_ls_matrix_type full
_refine_ls_number_parameters 112
_refine_ls_number_reflns 2323
_refine_ls_number_restraints 0
_refine_ls_restrained_S_all 1.002
_refine_ls_R_factor_all 0.0673
_refine_ls_R_factor_gt 0.0348
_refine_ls_shift/su_max 0.000
_refine_ls_shift/su_mean 0.000
_refine_ls_structure_factor_coef Fsqd
_refine_ls_weighting_details 'w=1/[\s^2^(Fo^2^)+(0.0321P)^2^] where P=(Fo^2^+2Fc^2^)/3'
_refine_ls_weighting_scheme calc
_refine_ls_wR_factor_gt 0.0645
_refine_ls_wR_factor_ref 0.0713
_reflns_number_gt 1633
_reflns_number_total 2323
_reflns_threshold_expression 'I > 2\s(I)'
_cod_data_source_file ly3044sup1.cif
_cod_data_source_block I
_cod_original_cell_volume 1830.0(7)
_cod_original_sg_symbol_H-M 'C 2/c'
_cod_database_code 2311872
_shelx_space_group_comment
;
The symmetry employed for this shelxl refinement is uniquely defined
by the following loop, which should always be used as a source of
symmetry information in preference to the above space-group names.
They are only intended as comments.
;
_shelx_estimated_absorpt_t_min 0.547
_shelx_estimated_absorpt_t_max 0.706

loop_
_space_group_symop_operation_xyz
'x, y, z'
'-x, y, -z+1/2'
'x+1/2, y+1/2, z'
'-x+1/2, y+1/2, -z+1/2'
'-x, -y, -z'
'x, -y, z-1/2'
'-x+1/2, -y+1/2, -z'
'x+1/2, -y+1/2, z-1/2'

loop_
_atom_site_type_symbol
_atom_site_label
_atom_site_fract_x
_atom_site_fract_y
_atom_site_fract_z
_atom_site_U_iso_or_equiv
_atom_site_adp_type
_atom_site_calc_flag
_atom_site_occupancy
Zn Zn1 0.42687(2) 0.36427(3) 0.06577(3) 0.02247(11) Uani d 1
P P3 0.62388(4) 0.45705(6) 0.16647(7) 0.02085(17) Uani d 1
Cl Cl1 0.38814(7) 0.18155(8) 0.05663(9) 0.0508(2) Uani d 1
O O31 0.55492(13) 0.37996(17) 0.0913(2) 0.0310(5) Uani d 1
O O32 0.62312(13) 0.46205(17) 0.31321(17) 0.0282(5) Uani d 1
O O33 0.62269(12) 0.57743(17) 0.11052(17) 0.0270(5) Uani d 1
N N1 0.83978(18) 0.2531(3) 0.2128(3) 0.0389(7) Uani d 1
H H1N 0.855(2) 0.195(3) 0.269(3) 0.047 Uiso d 1
C C2 0.7639(2) 0.3065(3) 0.2281(3) 0.0340(7) Uani d 1
H H2 0.7337 0.2840 0.2952 0.041 Uiso calc 1
C C3 0.73016(18) 0.3943(2) 0.1455(3) 0.0240(6) Uani d 1
C C4 0.7781(2) 0.4265(3) 0.0482(3) 0.0352(7) Uani d 1
H H4 0.7576 0.4859 -0.0081 0.042 Uiso calc 1
C C5 0.8562(2) 0.3711(3) 0.0338(3) 0.0455(9) Uani d 1
H H5 0.8883 0.3925 -0.0317 0.055 Uiso calc 1
C C6 0.8861(2) 0.2815(3) 0.1206(4) 0.0455(9) Uani d 1
H H6 0.9381 0.2428 0.1126 0.055 Uiso calc 1

loop_
_atom_site_aniso_label
_atom_site_aniso_U_11
_atom_site_aniso_U_22
_atom_site_aniso_U_33
_atom_site_aniso_U_12
_atom_site_aniso_U_13
_atom_site_aniso_U_23
Zn1 0.02480(18) 0.02383(19) 0.01884(17) -0.00201(15) 0.00358(12) -0.00099(15)
P3 0.0219(4) 0.0237(4) 0.0169(4) -0.0008(3) 0.0029(3) -0.0004(3)
Cl1 0.0641(6) 0.0261(5) 0.0608(6) -0.0124(4) 0.0053(5) 0.0018(4)
O31 0.0220(10) 0.0352(13) 0.0355(12) -0.0039(9) 0.0036(9) -0.0116(10)
O32 0.0342(11) 0.0326(12) 0.0187(10) -0.0019(9) 0.0067(8) 0.0014(9)
O33 0.0348(11) 0.0258(11) 0.0191(10) -0.0001(9) 0.0002(9) 0.0050(9)
N1 0.0441(17) 0.0389(18) 0.0324(16) 0.0127(14) 0.0021(13) -0.0010(13)
C2 0.0324(17) 0.0386(19) 0.0309(17) 0.0059(15) 0.0042(14) 0.0046(15)
C3 0.0234(14) 0.0295(17) 0.0179(13) -0.0034(12) -0.0001(11) -0.0022(12)
C4 0.0332(17) 0.039(2) 0.0344(17) -0.0022(14) 0.0076(14) 0.0026(15)
C5 0.0397(19) 0.065(3) 0.0361(19) -0.0040(18) 0.0206(16) -0.0059(18)
C6 0.0337(19) 0.055(2) 0.048(2) 0.0138(17) 0.0051(17) -0.0124(19)

loop_
_atom_type_symbol
_atom_type_description
_atom_type_scat_dispersion_real
_atom_type_scat_dispersion_imag
_atom_type_scat_source
C C 0.0033 0.0016 'International Tables Vol C Tables 4.2.6.8 and 6.1.1.4'
H H 0.0000 0.0000 'International Tables Vol C Tables 4.2.6.8 and 6.1.1.4'
N N 0.0061 0.0033 'International Tables Vol C Tables 4.2.6.8 and 6.1.1.4'
O O 0.0106 0.0060 'International Tables Vol C Tables 4.2.6.8 and 6.1.1.4'
P P 0.1023 0.0942 'International Tables Vol C Tables 4.2.6.8 and 6.1.1.4'
Cl Cl 0.1484 0.1585 'International Tables Vol C Tables 4.2.6.8 and 6.1.1.4'
Zn Zn 0.2839 1.4301 'International Tables Vol C Tables 4.2.6.8 and 6.1.1.4'

loop_
_geom_angle_atom_site_label_1
_geom_angle_atom_site_label_2
_geom_angle_atom_site_label_3
_geom_angle_site_symmetry_1
_geom_angle_site_symmetry_3
_geom_angle
_geom_angle_publ_flag
O31 Zn1 O32 . 2_655 110.24(8) y
O31 Zn1 O33 . 5_665 108.85(9) y
O32 Zn1 O33 2_655 5_665 104.83(8) y
O31 Zn1 Cl1 . . 110.66(7) y
O32 Zn1 Cl1 2_655 . 118.03(7) y
O33 Zn1 Cl1 5_665 . 103.54(6) y
O31 P3 O32 . . 115.04(12) y
O31 P3 O33 . . 113.29(12) y
O32 P3 O33 . . 109.91(12) y
O31 P3 C3 . . 104.92(12) ?
O32 P3 C3 . . 106.28(12) ?
O33 P3 C3 . . 106.68(12) ?
P3 O31 Zn1 . . 137.21(13) ?
P3 O32 Zn1 . 2_655 133.29(13) ?
P3 O33 Zn1 . 5_665 130.42(12) ?
C6 N1 C2 . . 122.4(3) y
C6 N1 H1N . . 123(2) ?
C2 N1 H1N . . 115(2) ?
N1 C2 C3 . . 121.2(3) ?
N1 C2 H2 . . 119.4 ?
C3 C2 H2 . . 119.4 ?
C2 C3 C4 . . 117.6(3) ?
C2 C3 P3 . . 118.6(2) ?
C4 C3 P3 . . 123.8(2) ?
C3 C4 C5 . . 120.7(3) ?
C3 C4 H4 . . 119.7 ?
C5 C4 H4 . . 119.7 ?
C4 C5 C6 . . 118.6(3) ?
C4 C5 H5 . . 120.7 ?
C6 C5 H5 . . 120.7 ?
N1 C6 C5 . . 119.6(3) ?
N1 C6 H6 . . 120.2 ?
C5 C6 H6 . . 120.2 ?

loop_
_geom_bond_atom_site_label_1
_geom_bond_atom_site_label_2
_geom_bond_site_symmetry_2
_geom_bond_distance
_geom_bond_publ_flag
Zn1 O31 . 1.9390(19) y
Zn1 O32 2_655 1.9406(19) y
Zn1 O33 5_665 1.9817(19) y
Zn1 Cl1 . 2.2249(10) y
P3 O31 . 1.508(2) y
P3 O32 . 1.5195(19) y
P3 O33 . 1.527(2) y
P3 C3 . 1.825(3) y
O32 Zn1 2_655 1.9406(19) ?
O33 Zn1 5_665 1.9817(19) ?
N1 C6 . 1.315(4) y
N1 C2 . 1.348(4) y
N1 H1N . 0.91(4) ?
C2 C3 . 1.386(4) ?
C2 H2 . 0.9300 ?
C3 C4 . 1.386(4) ?
C4 C5 . 1.387(4) ?
C4 H4 . 0.9300 ?
C5 C6 . 1.411(5) ?
C5 H5 . 0.9300 ?
C6 H6 . 0.9300 ?

loop_
_geom_hbond_atom_site_label_D
_geom_hbond_atom_site_label_H
_geom_hbond_atom_site_label_A
_geom_hbond_site_symmetry_A
_geom_hbond_distance_DH
_geom_hbond_distance_HA
_geom_hbond_distance_DA
_geom_hbond_angle_DHA
C2 H2 Cl1 2_655 0.93 2.85 3.756(3) 164
N1 H1N O33 4_645 0.91(4) 1.85(4) 2.756(4) 175(3)
C6 H6 O31 7_655 0.93 2.57 3.134(4) 120
